data_7025737
loop_
_publ_author_name
'Dimmer, J\"org-Alexander'
'Hornung, Martin'
'Weigend, Florian'
'Wesemann, Lars'

_publ_section_title
;
 Chalcogen chemistry of group(IV) closo-dodecaborates, synthesis, theory
 and coordination chemistry.
;
_journal_issue 32
_journal_name_full 'Dalton transactions (Cambridge, England : 2003)'
_journal_page_first 7504
_journal_page_last 7512
_journal_paper_doi 10.1039/c003042b
_journal_volume 39
_journal_year 2010
_chemical_formula_moiety 'C54 H63 B11 P4 Pt2 S2 Sn, 3(C H2 Cl2)'
_chemical_formula_sum 'C57 H69 B11 Cl6 P4 Pt2 S2 Sn'
_chemical_formula_weight 1782.63
_chemical_name_systematic
;
?
;
_space_group_IT_number 14
_symmetry_cell_setting monoclinic
_symmetry_space_group_name_Hall '-P 2ybc'
_symmetry_space_group_name_H-M 'P 1 21/c 1'
_atom_sites_solution_hydrogens calculated
_atom_sites_solution_primary direct
_atom_sites_solution_secondary difmap
_audit_creation_method SHELXL-97
_cell_angle_alpha 90.00
_cell_angle_beta 108.343(3)
_cell_angle_gamma 90.00
_cell_formula_units_Z 4
_cell_length_a 15.7902(7)
_cell_length_b 20.8158(10)
_cell_length_c 21.8516(9)
_cell_measurement_reflns_used 44129
_cell_measurement_temperature 173(2)
_cell_measurement_theta_max 59.18
_cell_measurement_theta_min 3.69
_cell_volume 6817.4(5)
_computing_cell_refinement x-Area
_computing_data_collection x-Area
_computing_data_reduction x-Area
_computing_molecular_graphics 'ortep3 for windows'
_computing_structure_refinement 'SHELXL-97 (Sheldrick, 1997)'
_computing_structure_solution 'SHELXS-97 (Sheldrick, 1990)'
_diffrn_ambient_temperature 173(2)
_diffrn_measured_fraction_theta_full 0.987
_diffrn_measured_fraction_theta_max 0.987
_diffrn_measurement_device_type 'Stoe IPDS II 2T'
_diffrn_measurement_method 'omega scans'
_diffrn_radiation_monochromator graphite
_diffrn_radiation_source 'fine-focus sealed tube'
_diffrn_radiation_type MoK\a
_diffrn_radiation_wavelength 0.71073
_diffrn_reflns_av_R_equivalents 0.1132
_diffrn_reflns_av_sigmaI/netI 0.0559
_diffrn_reflns_limit_h_max 19
_diffrn_reflns_limit_h_min -19
_diffrn_reflns_limit_k_max 25
_diffrn_reflns_limit_k_min -25
_diffrn_reflns_limit_l_max 26
_diffrn_reflns_limit_l_min -26
_diffrn_reflns_number 78142
_diffrn_reflns_theta_full 25.35
_diffrn_reflns_theta_max 25.35
_diffrn_reflns_theta_min 5.67
_exptl_absorpt_coefficient_mu 4.885
_exptl_absorpt_correction_T_max 0.5580
_exptl_absorpt_correction_T_min 0.4424
_exptl_absorpt_correction_type numerical
_exptl_absorpt_process_details 'x-red, x-shape'
_exptl_crystal_colour red
_exptl_crystal_density_diffrn 1.737
_exptl_crystal_density_method 'not measured'
_exptl_crystal_description block
_exptl_crystal_F_000 3464
_exptl_crystal_size_max 0.1950
_exptl_crystal_size_mid 0.1870
_exptl_crystal_size_min 0.1413
_refine_diff_density_max 1.345
_refine_diff_density_min -1.326
_refine_diff_density_rms 0.152
_refine_ls_extinction_method none
_refine_ls_goodness_of_fit_ref 1.213
_refine_ls_hydrogen_treatment constr
_refine_ls_matrix_type full
_refine_ls_number_parameters 748
_refine_ls_number_reflns 12309
_refine_ls_number_restraints 0
_refine_ls_restrained_S_all 1.213
_refine_ls_R_factor_all 0.0801
_refine_ls_R_factor_gt 0.0587
_refine_ls_shift/su_max 0.001
_refine_ls_shift/su_mean 0.000
_refine_ls_structure_factor_coef Fsqd
_refine_ls_weighting_details 'calc w=1/[\s^2^(Fo^2^)+(0.0000P)^2^+45.9858P] where P=(Fo^2^+2Fc^2^)/3'
_refine_ls_weighting_scheme calc
_refine_ls_wR_factor_gt 0.0811
_refine_ls_wR_factor_ref 0.0856
_reflns_number_gt 9898
_reflns_number_total 12309
_reflns_threshold_expression >2sigma(I)
_cod_data_source_file c003042b.txt
_cod_data_source_block hornung128
_cod_original_sg_symbol_H-M 'P 21/c'
_cod_database_code 7025737

loop_
_symmetry_equiv_pos_as_xyz
'x, y, z'
'-x, y+1/2, -z+1/2'
'-x, -y, -z'
'x, -y-1/2, z-1/2'

loop_
_atom_site_label
_atom_site_type_symbol
_atom_site_fract_x
_atom_site_fract_y
_atom_site_fract_z
_atom_site_U_iso_or_equiv
_atom_site_adp_type
_atom_site_occupancy
_atom_site_symmetry_multiplicity
_atom_site_calc_flag
_atom_site_refinement_flags
C421 C 0.0410(5) 0.6565(4) 0.5822(4) 0.0282(18) Uani 1 1 d .
C411 C -0.0354(5) 0.7403(4) 0.4731(4) 0.0300(19) Uani 1 1 d .
C331 C 0.1268(6) 0.8858(4) 0.5814(4) 0.0298(19) Uani 1 1 d .
H33A H 0.1676 0.8785 0.6244 0.036 Uiso 1 1 calc R
H33B H 0.1229 0.9318 0.5744 0.036 Uiso 1 1 calc R
C431 C 0.0350(6) 0.7927(4) 0.6025(4) 0.0302(19) Uani 1 1 d .
H43A H -0.0224 0.7838 0.6080 0.036 Uiso 1 1 calc R
H43B H 0.0801 0.7884 0.6443 0.036 Uiso 1 1 calc R
C332 C 0.0352(6) 0.8616(4) 0.5796(4) 0.035(2) Uani 1 1 d .
H33C H 0.0122 0.8893 0.6065 0.042 Uiso 1 1 calc R
H33D H -0.0049 0.8649 0.5358 0.042 Uiso 1 1 calc R
C321 C 0.2812(6) 0.8918(4) 0.5409(5) 0.034(2) Uani 1 1 d .
C121 C 0.3276(7) 0.5111(4) 0.6238(4) 0.037(2) Uani 1 1 d .
C111 C 0.3729(6) 0.6071(4) 0.7256(4) 0.0275(19) Uani 1 1 d .
C311 C 0.1083(6) 0.8772(4) 0.4447(4) 0.031(2) Uani 1 1 d .
C312 C 0.0534(6) 0.9305(4) 0.4347(5) 0.040(2) Uani 1 1 d .
H312 H 0.0501 0.9544 0.4698 0.047 Uiso 1 1 calc R
C231 C 0.5927(6) 0.6394(5) 0.6418(5) 0.041(2) Uani 1 1 d .
H23A H 0.5934 0.6091 0.6082 0.049 Uiso 1 1 calc R
H23B H 0.6504 0.6605 0.6560 0.049 Uiso 1 1 calc R
C221 C 0.5358(5) 0.7310(5) 0.5403(4) 0.033(2) Uani 1 1 d .
C132 C 0.5794(6) 0.6028(5) 0.6981(4) 0.045(3) Uani 1 1 d .
H13A H 0.6352 0.5825 0.7222 0.054 Uiso 1 1 calc R
H13B H 0.5635 0.6329 0.7266 0.054 Uiso 1 1 calc R
C212 C 0.6145(6) 0.7902(5) 0.6906(4) 0.044(2) Uani 1 1 d .
H212 H 0.6570 0.7805 0.6707 0.053 Uiso 1 1 calc R
C211 C 0.5317(5) 0.7601(5) 0.6706(4) 0.036(2) Uani 1 1 d .
C426 C 0.0827(7) 0.6443(5) 0.6465(5) 0.042(2) Uani 1 1 d .
H426 H 0.1144 0.6769 0.6731 0.050 Uiso 1 1 calc R
C216 C 0.4714(6) 0.7729(5) 0.7031(4) 0.040(2) Uani 1 1 d .
H216 H 0.4166 0.7520 0.6909 0.048 Uiso 1 1 calc R
B3 B 0.3067(7) 0.6517(5) 0.3431(4) 0.029(2) Uani 1 1 d .
H3 H 0.3605 0.6876 0.3530 0.035 Uiso 1 1 calc R
C131 C 0.5078(6) 0.5520(5) 0.6772(5) 0.042(3) Uani 1 1 d .
H13C H 0.5149 0.5222 0.7126 0.051 Uiso 1 1 calc R
H13D H 0.5165 0.5281 0.6415 0.051 Uiso 1 1 calc R
C222 C 0.5531(7) 0.7947(5) 0.5331(5) 0.048(3) Uani 1 1 d .
H222 H 0.5522 0.8243 0.5648 0.058 Uiso 1 1 calc R
C116 C 0.3160(6) 0.6576(4) 0.7248(4) 0.036(2) Uani 1 1 d .
H116 H 0.2867 0.6778 0.6859 0.044 Uiso 1 1 calc R
C412 C -0.1178(6) 0.7644(5) 0.4717(5) 0.045(2) Uani 1 1 d .
H412 H -0.1278 0.7775 0.5095 0.054 Uiso 1 1 calc R
C422 C -0.0073(7) 0.6076(4) 0.5437(5) 0.041(2) Uani 1 1 d .
H422 H -0.0353 0.6152 0.5000 0.049 Uiso 1 1 calc R
C316 C 0.1131(7) 0.8420(5) 0.3913(4) 0.045(2) Uani 1 1 d .
H316 H 0.1491 0.8058 0.3969 0.053 Uiso 1 1 calc R
C322 C 0.3053(7) 0.9255(5) 0.4942(5) 0.050(3) Uani 1 1 d .
H322 H 0.2667 0.9272 0.4521 0.059 Uiso 1 1 calc R
C122 C 0.2698(6) 0.4869(4) 0.6528(5) 0.042(2) Uani 1 1 d .
H122 H 0.2636 0.5065 0.6894 0.050 Uiso 1 1 calc R
C115 C 0.3016(7) 0.6788(5) 0.7803(5) 0.041(2) Uani 1 1 d .
H115 H 0.2622 0.7126 0.7782 0.050 Uiso 1 1 calc R
C214 C 0.5737(7) 0.8468(5) 0.7730(5) 0.048(3) Uani 1 1 d .
H214 H 0.5881 0.8750 0.8078 0.057 Uiso 1 1 calc R
B4 B 0.1857(7) 0.6742(5) 0.3221(5) 0.033(2) Uani 1 1 d .
H4 H 0.1631 0.7244 0.3191 0.040 Uiso 1 1 calc R
C112 C 0.4160(7) 0.5785(5) 0.7852(5) 0.049(3) Uani 1 1 d .
H112 H 0.4545 0.5441 0.7877 0.058 Uiso 1 1 calc R
C215 C 0.4913(7) 0.8164(5) 0.7536(5) 0.048(3) Uani 1 1 d .
H215 H 0.4496 0.8252 0.7744 0.058 Uiso 1 1 calc R
C423 C -0.0144(7) 0.5477(5) 0.5689(6) 0.052(3) Uani 1 1 d .
H423 H -0.0476 0.5154 0.5428 0.062 Uiso 1 1 calc R
C415 C -0.0901(8) 0.7259(5) 0.3578(5) 0.054(3) Uani 1 1 d .
H415 H -0.0810 0.7130 0.3197 0.064 Uiso 1 1 calc R
C226 C 0.5339(6) 0.6882(5) 0.4915(4) 0.044(2) Uani 1 1 d .
H226 H 0.5203 0.6453 0.4955 0.053 Uiso 1 1 calc R
C416 C -0.0221(6) 0.7217(5) 0.4161(5) 0.044(2) Uani 1 1 d .
H416 H 0.0334 0.7060 0.4169 0.053 Uiso 1 1 calc R
B2 B 0.3202(8) 0.5685(5) 0.3830(5) 0.040(3) Uani 1 1 d .
H2 H 0.3826 0.5518 0.4183 0.048 Uiso 1 1 calc R
C114 C 0.3440(7) 0.6510(5) 0.8382(5) 0.052(3) Uani 1 1 d .
H114 H 0.3342 0.6654 0.8757 0.062 Uiso 1 1 calc R
B5 B 0.1239(7) 0.6056(5) 0.3477(5) 0.030(2) Uani 1 1 d .
H5 H 0.0624 0.6126 0.3603 0.036 Uiso 1 1 calc R
C313 C 0.0038(7) 0.9484(5) 0.3734(5) 0.050(3) Uani 1 1 d .
H313 H -0.0340 0.9838 0.3673 0.060 Uiso 1 1 calc R
C213 C 0.6337(7) 0.8351(6) 0.7406(5) 0.049(3) Uani 1 1 d .
H213 H 0.6876 0.8572 0.7521 0.059 Uiso 1 1 calc R
B10 B 0.1255(7) 0.6152(5) 0.2670(5) 0.033(2) Uani 1 1 d .
H10 H 0.0635 0.6292 0.2293 0.040 Uiso 1 1 calc R
C425 C 0.0782(7) 0.5838(5) 0.6722(5) 0.051(3) Uani 1 1 d .
H425 H 0.1088 0.5754 0.7153 0.061 Uiso 1 1 calc R
C126 C 0.3404(9) 0.4811(5) 0.5706(5) 0.058(3) Uani 1 1 d .
H126 H 0.3809 0.4973 0.5516 0.070 Uiso 1 1 calc R
B9 B 0.2313(7) 0.6410(5) 0.2644(5) 0.033(2) Uani 1 1 d .
H9 H 0.2378 0.6712 0.2248 0.040 Uiso 1 1 calc R
C424 C 0.0287(7) 0.5368(5) 0.6339(6) 0.053(3) Uani 1 1 d .
H424 H 0.0238 0.4968 0.6515 0.064 Uiso 1 1 calc R
B8 B 0.3102(8) 0.5808(5) 0.3004(5) 0.034(2) Uani 1 1 d .
H8 H 0.3688 0.5723 0.2845 0.041 Uiso 1 1 calc R
C113 C 0.4016(9) 0.6011(6) 0.8400(5) 0.062(3) Uani 1 1 d .
H113 H 0.4316 0.5821 0.8794 0.075 Uiso 1 1 calc R
B6 B 0.1392(8) 0.5371(5) 0.3036(5) 0.040(3) Uani 1 1 d .
H6 H 0.0866 0.5003 0.2894 0.049 Uiso 1 1 calc R
C326 C 0.3421(7) 0.8890(5) 0.6020(6) 0.054(3) Uani 1 1 d .
H326 H 0.3279 0.8658 0.6338 0.065 Uiso 1 1 calc R
C315 C 0.0639(9) 0.8619(5) 0.3306(5) 0.062(3) Uani 1 1 d .
H315 H 0.0677 0.8389 0.2951 0.074 Uiso 1 1 calc R
B7 B 0.2535(8) 0.5172(5) 0.3240(5) 0.036(3) Uani 1 1 d .
H7 H 0.2752 0.4671 0.3229 0.044 Uiso 1 1 calc R
C323 C 0.3860(9) 0.9562(6) 0.5101(7) 0.071(4) Uani 1 1 d .
H323 H 0.4001 0.9801 0.4787 0.085 Uiso 1 1 calc R
Cl1 Cl 0.7780(2) 0.69722(16) 0.57911(15) 0.0688(8) Uani 1 1 d .
B11 B 0.2020(8) 0.5600(5) 0.2530(5) 0.037(3) Uani 1 1 d .
H11 H 0.1894 0.5376 0.2054 0.045 Uiso 1 1 calc R
C224 C 0.5713(7) 0.7712(7) 0.4298(5) 0.062(3) Uani 1 1 d .
H224 H 0.5840 0.7850 0.3932 0.074 Uiso 1 1 calc R
C413 C -0.1855(7) 0.7687(5) 0.4128(7) 0.060(3) Uani 1 1 d .
H413 H -0.2410 0.7849 0.4114 0.072 Uiso 1 1 calc R
C225 C 0.5525(7) 0.7090(6) 0.4361(5) 0.053(3) Uani 1 1 d .
H225 H 0.5518 0.6798 0.4037 0.063 Uiso 1 1 calc R
C124 C 0.2324(9) 0.4020(5) 0.5740(6) 0.065(4) Uani 1 1 d .
H124 H 0.2005 0.3649 0.5574 0.078 Uiso 1 1 calc R
C324 C 0.4473(9) 0.9528(6) 0.5713(7) 0.067(4) Uani 1 1 d .
H324 H 0.5029 0.9723 0.5810 0.080 Uiso 1 1 calc R
C414 C -0.1716(8) 0.7497(6) 0.3578(6) 0.067(4) Uani 1 1 d .
H414 H -0.2179 0.7527 0.3190 0.080 Uiso 1 1 calc R
C123 C 0.2198(8) 0.4323(6) 0.6267(7) 0.065(3) Uani 1 1 d .
H123 H 0.1780 0.4165 0.6448 0.078 Uiso 1 1 calc R
C314 C 0.0097(8) 0.9143(5) 0.3210(5) 0.056(3) Uani 1 1 d .
H314 H -0.0230 0.9269 0.2794 0.067 Uiso 1 1 calc R
C223 C 0.5720(9) 0.8150(6) 0.4779(6) 0.071(4) Uani 1 1 d .
H223 H 0.5851 0.8579 0.4733 0.085 Uiso 1 1 calc R
C325 C 0.4228(8) 0.9194(5) 0.6170(7) 0.068(4) Uani 1 1 d .
H325 H 0.4616 0.9175 0.6590 0.082 Uiso 1 1 calc R
C125 C 0.2917(10) 0.4267(6) 0.5468(6) 0.074(4) Uani 1 1 d .
H125 H 0.2996 0.4063 0.5111 0.089 Uiso 1 1 calc R
C1 C 0.8379(8) 0.6454(6) 0.6405(6) 0.063(3) Uani 1 1 d .
H1A H 0.8086 0.6038 0.6350 0.075 Uiso 1 1 calc R
H1B H 0.8975 0.6393 0.6378 0.075 Uiso 1 1 calc R
Cl2 Cl 0.8446(3) 0.6766(2) 0.71602(18) 0.1060(15) Uani 1 1 d .
Cl5 Cl 0.6538(2) 0.58894(18) 0.86614(16) 0.0798(10) Uani 1 1 d .
Cl6 Cl 0.8212(3) 0.56203(17) 0.9631(2) 0.1019(14) Uani 1 1 d .
Cl3 Cl 0.2196(4) 0.4804(2) 0.8170(3) 0.1179(16) Uani 1 1 d .
Cl4 Cl 0.1665(4) 0.3550(2) 0.8437(4) 0.181(3) Uani 1 1 d .
C3 C 0.7616(10) 0.5626(7) 0.8838(7) 0.092(5) Uani 1 1 d .
H3A H 0.7607 0.5194 0.8670 0.110 Uiso 1 1 calc R
H3B H 0.7921 0.5897 0.8613 0.110 Uiso 1 1 calc R
C2 C 0.1339(12) 0.4279(8) 0.8195(13) 0.152(10) Uani 1 1 d .
H2A H 0.1038 0.4458 0.8480 0.183 Uiso 1 1 calc R
H2B H 0.0906 0.4255 0.7767 0.183 Uiso 1 1 calc R
Pt2 Pt 0.18760(2) 0.742135(14) 0.528482(14) 0.02032(8) Uani 1 1 d .
Pt1 Pt 0.36543(2) 0.661632(15) 0.577885(15) 0.02296(8) Uani 1 1 d .
Sn1 Sn 0.24858(4) 0.64231(3) 0.42860(3) 0.02491(13) Uani 1 1 d .
S2 S 0.31759(13) 0.74142(10) 0.49645(9) 0.0258(4) Uani 1 1 d .
S1 S 0.21354(13) 0.63033(9) 0.53402(9) 0.0242(4) Uani 1 1 d .
P3 P 0.17586(14) 0.85041(10) 0.52380(10) 0.0257(5) Uani 1 1 d .
P4 P 0.05606(14) 0.73302(10) 0.54832(10) 0.0258(5) Uani 1 1 d .
P1 P 0.39441(15) 0.58260(10) 0.65251(10) 0.0278(5) Uani 1 1 d .
P2 P 0.50685(15) 0.69940(12) 0.60817(11) 0.0303(5) Uani 1 1 d .
B1 B 0.2076(8) 0.5407(5) 0.3848(5) 0.036(2) Uani 1 1 d .
H1 H 0.1988 0.5067 0.4208 0.043 Uiso 1 1 calc R

loop_
_atom_site_aniso_label
_atom_site_aniso_U_11
_atom_site_aniso_U_22
_atom_site_aniso_U_33
_atom_site_aniso_U_23
_atom_site_aniso_U_13
_atom_site_aniso_U_12
C421 0.025(4) 0.030(5) 0.035(5) 0.003(4) 0.016(4) 0.002(4)
C411 0.023(4) 0.024(4) 0.037(5) 0.000(4) 0.000(4) -0.005(4)
C331 0.041(5) 0.025(4) 0.024(4) -0.002(3) 0.011(4) -0.002(4)
C431 0.029(5) 0.034(5) 0.032(5) -0.009(4) 0.016(4) -0.002(4)
C332 0.048(6) 0.030(5) 0.031(5) -0.012(4) 0.017(4) 0.003(4)
C321 0.036(5) 0.018(4) 0.045(6) -0.002(4) 0.009(4) 0.004(4)
C121 0.058(6) 0.021(4) 0.033(5) 0.004(4) 0.013(5) 0.010(4)
C111 0.036(5) 0.025(4) 0.024(4) 0.001(3) 0.013(4) -0.006(4)
C311 0.034(5) 0.029(5) 0.027(5) 0.004(4) 0.006(4) 0.003(4)
C312 0.045(6) 0.034(5) 0.040(5) 0.005(4) 0.012(5) 0.012(4)
C231 0.031(5) 0.054(6) 0.038(5) 0.003(5) 0.013(4) 0.009(5)
C221 0.020(4) 0.052(6) 0.028(5) -0.004(4) 0.007(4) 0.004(4)
C132 0.030(5) 0.073(7) 0.029(5) 0.007(5) 0.006(4) 0.029(5)
C212 0.034(5) 0.071(7) 0.027(5) -0.005(5) 0.008(4) -0.007(5)
C211 0.019(4) 0.056(6) 0.030(5) 0.000(4) 0.002(4) 0.004(4)
C426 0.049(6) 0.042(6) 0.041(6) 0.006(4) 0.024(5) -0.007(5)
C216 0.029(5) 0.056(6) 0.032(5) -0.004(4) 0.005(4) -0.007(4)
B3 0.041(6) 0.027(5) 0.026(5) -0.007(4) 0.019(5) -0.006(4)
C131 0.043(6) 0.052(6) 0.035(5) 0.016(5) 0.017(5) 0.031(5)
C222 0.055(7) 0.054(7) 0.039(6) -0.004(5) 0.019(5) 0.005(5)
C116 0.047(6) 0.032(5) 0.031(5) 0.000(4) 0.012(4) 0.006(4)
C412 0.030(5) 0.040(5) 0.059(6) -0.004(5) 0.006(5) 0.004(4)
C422 0.043(6) 0.032(5) 0.054(6) 0.005(4) 0.024(5) 0.000(4)
C316 0.060(7) 0.033(5) 0.037(5) 0.002(4) 0.010(5) 0.009(5)
C322 0.058(7) 0.055(7) 0.042(6) -0.008(5) 0.024(5) -0.025(5)
C122 0.036(5) 0.034(5) 0.049(6) 0.002(4) 0.004(5) 0.000(4)
C115 0.052(6) 0.039(6) 0.042(6) -0.002(4) 0.027(5) 0.009(5)
C214 0.047(6) 0.059(7) 0.032(5) -0.009(5) 0.006(5) -0.009(5)
B4 0.042(6) 0.025(5) 0.032(5) -0.003(4) 0.010(5) -0.008(5)
C112 0.068(7) 0.047(6) 0.036(6) 0.010(5) 0.024(5) 0.021(5)
C215 0.048(6) 0.067(7) 0.035(5) -0.010(5) 0.020(5) 0.003(5)
C423 0.055(7) 0.030(5) 0.080(9) -0.005(5) 0.035(6) -0.011(5)
C415 0.065(8) 0.057(7) 0.032(5) 0.000(5) 0.005(5) -0.012(6)
C226 0.042(6) 0.057(6) 0.034(5) -0.003(5) 0.011(5) 0.003(5)
C416 0.030(5) 0.058(7) 0.038(6) -0.005(5) 0.003(4) 0.004(5)
B2 0.052(7) 0.047(7) 0.024(5) 0.003(5) 0.016(5) 0.025(6)
C114 0.064(7) 0.064(7) 0.035(6) -0.011(5) 0.028(5) 0.005(6)
B5 0.032(6) 0.028(5) 0.035(6) -0.003(4) 0.018(5) -0.003(4)
C313 0.040(6) 0.041(6) 0.062(7) 0.019(5) 0.007(5) 0.014(5)
C213 0.035(5) 0.071(7) 0.038(5) -0.013(5) 0.007(4) -0.016(5)
B10 0.039(6) 0.034(6) 0.027(5) 0.000(4) 0.011(5) 0.002(5)
C425 0.058(7) 0.051(7) 0.054(7) 0.026(5) 0.032(6) 0.016(6)
C126 0.098(10) 0.031(5) 0.044(6) -0.004(5) 0.020(6) -0.006(6)
B9 0.043(6) 0.033(6) 0.023(5) -0.002(4) 0.011(5) -0.005(5)
C424 0.055(7) 0.040(6) 0.084(9) 0.017(6) 0.051(7) 0.005(5)
B8 0.048(7) 0.028(5) 0.037(6) -0.002(4) 0.028(5) 0.008(5)
C113 0.090(9) 0.071(8) 0.022(5) 0.015(5) 0.013(6) 0.032(7)
B6 0.062(8) 0.024(5) 0.043(6) -0.014(5) 0.029(6) -0.017(5)
C326 0.037(6) 0.046(6) 0.066(7) 0.015(5) -0.004(5) -0.011(5)
C315 0.103(10) 0.046(6) 0.028(5) 0.010(5) 0.008(6) 0.010(6)
B7 0.063(8) 0.018(5) 0.037(6) -0.005(4) 0.029(6) 0.008(5)
C323 0.075(9) 0.078(9) 0.083(10) -0.019(7) 0.058(8) -0.036(7)
Cl1 0.082(2) 0.069(2) 0.0583(18) -0.0062(15) 0.0267(17) -0.0124(17)
B11 0.063(8) 0.029(6) 0.022(5) -0.007(4) 0.016(5) 0.003(5)
C224 0.051(7) 0.096(10) 0.040(6) 0.018(6) 0.018(5) 0.001(7)
C413 0.035(6) 0.041(6) 0.091(9) -0.004(6) 0.001(6) -0.006(5)
C225 0.050(7) 0.084(9) 0.027(5) -0.007(5) 0.018(5) 0.000(6)
C124 0.073(9) 0.036(6) 0.055(7) -0.003(6) -0.023(7) -0.002(6)
C324 0.056(8) 0.056(7) 0.090(10) -0.020(7) 0.026(7) -0.031(6)
C414 0.045(7) 0.059(8) 0.070(8) 0.020(7) -0.019(6) -0.013(6)
C123 0.043(7) 0.049(7) 0.090(10) 0.011(7) 0.002(6) 0.000(6)
C314 0.074(8) 0.043(6) 0.035(6) 0.016(5) -0.008(5) 0.005(6)
C223 0.098(10) 0.064(8) 0.059(8) 0.012(6) 0.036(8) -0.012(7)
C325 0.058(8) 0.048(7) 0.081(9) 0.000(6) -0.003(7) -0.019(6)
C125 0.113(12) 0.037(7) 0.056(8) -0.001(6) 0.005(8) 0.006(7)
C1 0.048(7) 0.054(7) 0.094(9) -0.001(7) 0.035(7) 0.007(6)
Cl2 0.102(3) 0.113(3) 0.069(2) -0.025(2) -0.021(2) 0.028(2)
Cl5 0.077(2) 0.093(3) 0.059(2) -0.0014(18) 0.0068(17) 0.0107(19)
Cl6 0.082(3) 0.064(2) 0.126(3) 0.015(2) -0.016(2) -0.007(2)
Cl3 0.138(4) 0.101(3) 0.138(4) 0.035(3) 0.077(3) -0.004(3)
Cl4 0.142(5) 0.090(3) 0.367(10) 0.081(5) 0.160(6) 0.039(3)
C3 0.091(11) 0.075(10) 0.103(12) -0.009(9) 0.022(9) 0.035(8)
C2 0.097(13) 0.081(12) 0.32(3) 0.063(15) 0.117(17) 0.020(10)
Pt2 0.02135(15) 0.01977(16) 0.01871(14) 0.00081(12) 0.00471(11) 0.00023(13)
Pt1 0.02321(16) 0.02525(16) 0.02084(15) 0.00104(13) 0.00755(12) 0.00396(14)
Sn1 0.0286(3) 0.0259(3) 0.0212(3) -0.0015(2) 0.0093(2) 0.0004(2)
S2 0.0259(10) 0.0273(11) 0.0248(10) 0.0025(9) 0.0088(8) -0.0028(9)
S1 0.0244(11) 0.0235(10) 0.0243(10) 0.0026(8) 0.0072(9) 0.0007(8)
P3 0.0273(12) 0.0221(11) 0.0250(11) -0.0014(9) 0.0042(9) 0.0001(9)
P4 0.0239(11) 0.0263(11) 0.0280(11) -0.0019(9) 0.0094(9) -0.0006(9)
P1 0.0338(13) 0.0246(11) 0.0257(11) 0.0041(9) 0.0105(10) 0.0075(9)
P2 0.0211(11) 0.0441(14) 0.0256(11) -0.0017(10) 0.0072(9) 0.0053(10)
B1 0.050(7) 0.035(6) 0.028(5) -0.003(4) 0.020(5) -0.006(5)

loop_
_atom_type_symbol
_atom_type_description
_atom_type_scat_dispersion_real
_atom_type_scat_dispersion_imag
_atom_type_scat_source
C C 0.0033 0.0016 'International Tables Vol C Tables 4.2.6.8 and 6.1.1.4'
H H 0.0000 0.0000 'International Tables Vol C Tables 4.2.6.8 and 6.1.1.4'
B B 0.0013 0.0007 'International Tables Vol C Tables 4.2.6.8 and 6.1.1.4'
P P 0.1023 0.0942 'International Tables Vol C Tables 4.2.6.8 and 6.1.1.4'
Pt Pt -1.7033 8.3905 'International Tables Vol C Tables 4.2.6.8 and 6.1.1.4'
S S 0.1246 0.1234 'International Tables Vol C Tables 4.2.6.8 and 6.1.1.4'
Sn Sn -0.6537 1.4246 'International Tables Vol C Tables 4.2.6.8 and 6.1.1.4'
Cl Cl 0.1484 0.1585 'International Tables Vol C Tables 4.2.6.8 and 6.1.1.4'

loop_
_geom_angle_atom_site_label_1
_geom_angle_atom_site_label_2
_geom_angle_atom_site_label_3
_geom_angle
C426 C421 C422 118.7(8)
C426 C421 P4 120.0(7)
C422 C421 P4 121.2(7)
C416 C411 C412 119.3(8)
C416 C411 P4 119.2(7)
C412 C411 P4 121.5(7)
C332 C331 P3 117.1(6)
C332 C431 P4 114.3(6)
C431 C332 C331 113.8(7)
C326 C321 C322 117.7(9)
C326 C321 P3 119.8(8)
C322 C321 P3 122.6(8)
C122 C121 C126 121.2(10)
C122 C121 P1 122.9(7)
C126 C121 P1 115.9(8)
C116 C111 C112 117.4(8)
C116 C111 P1 120.4(6)
C112 C111 P1 122.1(7)
C312 C311 C316 118.9(8)
C312 C311 P3 123.4(7)
C316 C311 P3 117.7(7)
C313 C312 C311 120.7(9)
C132 C231 P2 113.3(6)
C222 C221 C226 119.3(9)
C222 C221 P2 123.8(7)
C226 C221 P2 116.7(8)
C131 C132 C231 112.9(8)
C211 C212 C213 119.8(9)
C216 C211 C212 119.0(9)
C216 C211 P2 120.1(7)
C212 C211 P2 120.7(7)
C421 C426 C425 120.7(10)
C211 C216 C215 121.0(9)
B8 B3 B9 60.1(6)
B8 B3 B4 106.2(7)
B9 B3 B4 58.2(6)
B8 B3 B2 57.7(5)
B9 B3 B2 105.8(7)
B4 B3 B2 107.1(7)
B8 B3 Sn1 116.2(6)
B9 B3 Sn1 117.0(6)
B4 B3 Sn1 65.8(4)
B2 B3 Sn1 65.0(4)
C132 C131 P1 114.8(7)
C221 C222 C223 119.8(10)
C115 C116 C111 121.4(9)
C411 C412 C413 119.0(10)
C423 C422 C421 121.2(10)
C315 C316 C311 119.0(9)
C323 C322 C321 119.9(11)
C121 C122 C123 119.1(11)
C114 C115 C116 121.0(9)
C213 C214 C215 119.7(9)
B10 B4 B9 60.0(6)
B10 B4 B3 106.3(7)
B9 B4 B3 57.9(5)
B10 B4 B5 57.8(5)
B9 B4 B5 106.0(7)
B3 B4 B5 108.5(7)
B10 B4 Sn1 116.9(6)
B9 B4 Sn1 117.3(6)
B3 B4 Sn1 66.6(4)
B5 B4 Sn1 65.8(4)
C113 C112 C111 120.1(9)
C216 C215 C214 119.9(9)
C422 C423 C424 118.8(10)
C414 C415 C416 118.5(11)
C221 C226 C225 120.6(10)
C411 C416 C415 121.1(10)
B7 B2 B8 60.0(6)
B7 B2 B1 58.2(6)
B8 B2 B1 106.4(8)
B7 B2 B3 105.2(7)
B8 B2 B3 56.6(5)
B1 B2 B3 108.4(7)
B7 B2 Sn1 117.5(7)
B8 B2 Sn1 116.3(6)
B1 B2 Sn1 66.6(4)
B3 B2 Sn1 66.2(4)
C115 C114 C113 118.4(9)
B6 B5 B10 60.5(6)
B6 B5 B1 57.4(6)
B10 B5 B1 106.2(7)
B6 B5 B4 105.8(7)
B10 B5 B4 57.3(5)
B1 B5 B4 107.9(7)
B6 B5 Sn1 116.6(7)
B10 B5 Sn1 116.3(6)
B1 B5 Sn1 66.2(4)
B4 B5 Sn1 65.7(4)
C312 C313 C314 120.3(9)
C214 C213 C212 120.5(9)
B11 B10 B4 108.6(8)
B11 B10 B9 59.2(6)
B4 B10 B9 60.2(6)
B11 B10 B5 108.8(7)
B4 B10 B5 65.0(6)
B9 B10 B5 111.9(7)
B11 B10 B6 59.6(6)
B4 B10 B6 111.1(7)
B9 B10 B6 107.8(8)
B5 B10 B6 59.6(5)
C424 C425 C426 119.7(10)
C125 C126 C121 118.5(12)
B11 B9 B8 59.8(6)
B11 B9 B3 109.1(7)
B8 B9 B3 59.6(6)
B11 B9 B10 60.1(6)
B8 B9 B10 108.1(7)
B3 B9 B10 111.0(7)
B11 B9 B4 109.1(7)
B8 B9 B4 110.2(7)
B3 B9 B4 63.9(6)
B10 B9 B4 59.9(6)
C425 C424 C423 120.8(10)
B11 B8 B3 109.4(7)
B11 B8 B7 59.8(6)
B3 B8 B7 111.8(7)
B11 B8 B9 59.5(6)
B3 B8 B9 60.3(5)
B7 B8 B9 108.1(8)
B11 B8 B2 108.8(8)
B3 B8 B2 65.7(6)
B7 B8 B2 59.1(6)
B9 B8 B2 112.2(7)
C112 C113 C114 121.7(9)
B1 B6 B7 60.2(6)
B1 B6 B11 109.4(8)
B7 B6 B11 59.5(6)
B1 B6 B5 64.3(6)
B7 B6 B5 110.8(8)
B11 B6 B5 108.7(7)
B1 B6 B10 111.1(7)
B7 B6 B10 107.2(8)
B11 B6 B10 59.3(6)
B5 B6 B10 59.8(6)
C325 C326 C321 121.8(11)
C314 C315 C316 121.9(11)
B2 B7 B11 110.2(7)
B2 B7 B8 60.9(6)
B11 B7 B8 59.7(6)
B2 B7 B6 111.9(7)
B11 B7 B6 60.3(6)
B8 B7 B6 108.8(7)
B2 B7 B1 64.6(6)
B11 B7 B1 109.7(7)
B8 B7 B1 112.1(7)
B6 B7 B1 59.8(6)
C322 C323 C324 122.2(11)
B9 B11 B8 60.8(6)
B9 B11 B7 109.7(7)
B8 B11 B7 60.5(6)
B9 B11 B10 60.7(6)
B8 B11 B10 109.4(7)
B7 B11 B10 109.3(7)
B9 B11 B6 110.3(7)
B8 B11 B6 109.4(7)
B7 B11 B6 60.2(6)
B10 B11 B6 61.1(6)
C225 C224 C223 120.3(11)
C414 C413 C412 120.9(11)
C224 C225 C226 119.8(11)
C125 C124 C123 119.5(11)
C325 C324 C323 117.3(11)
C413 C414 C415 121.2(10)
C124 C123 C122 120.0(12)
C315 C314 C313 119.3(9)
C224 C223 C222 120.1(11)
C326 C325 C324 121.1(12)
C124 C125 C126 121.6(13)
Cl2 C1 Cl1 110.7(6)
Cl6 C3 Cl5 115.2(9)
Cl4 C2 Cl3 114.9(10)
P4 Pt2 P3 91.44(8)
P4 Pt2 S1 93.59(7)
P3 Pt2 S1 174.81(8)
P4 Pt2 S2 172.26(8)
P3 Pt2 S2 93.39(8)
S1 Pt2 S2 81.74(7)
P4 Pt2 Pt1 131.52(6)
P3 Pt2 Pt1 126.62(6)
S1 Pt2 Pt1 48.47(5)
S2 Pt2 Pt1 48.45(5)
P1 Pt1 P2 94.87(9)
P1 Pt1 S1 92.34(8)
P2 Pt1 S1 172.61(8)
P1 Pt1 S2 173.48(8)
P2 Pt1 S2 91.61(8)
S1 Pt1 S2 81.20(7)
P1 Pt1 Pt2 126.16(6)
P2 Pt1 Pt2 127.32(6)
S1 Pt1 Pt2 48.01(5)
S2 Pt1 Pt2 48.21(5)
P1 Pt1 Sn1 124.07(6)
P2 Pt1 Sn1 122.47(6)
S1 Pt1 Sn1 51.32(5)
S2 Pt1 Sn1 52.02(5)
Pt2 Pt1 Sn1 63.653(13)
B2 Sn1 B4 82.6(4)
B2 Sn1 B5 82.3(4)
B4 Sn1 B5 48.5(3)
B2 Sn1 B1 47.8(4)
B4 Sn1 B1 82.6(4)
B5 Sn1 B1 47.8(4)
B2 Sn1 B3 48.8(4)
B4 Sn1 B3 47.6(4)
B5 Sn1 B3 82.6(4)
B1 Sn1 B3 82.8(3)
B2 Sn1 S1 126.9(3)
B4 Sn1 S1 142.1(3)
B5 Sn1 S1 106.5(2)
B1 Sn1 S1 99.9(3)
B3 Sn1 S1 170.0(3)
B2 Sn1 S2 127.3(3)
B4 Sn1 S2 108.6(2)
B5 Sn1 S2 143.7(2)
B1 Sn1 S2 167.9(3)
B3 Sn1 S2 101.1(2)
S1 Sn1 S2 74.36(6)
B2 Sn1 Pt1 108.5(3)
B4 Sn1 Pt1 154.9(2)
B5 Sn1 Pt1 152.7(2)
B1 Sn1 Pt1 121.7(3)
B3 Sn1 Pt1 123.7(3)
S1 Sn1 Pt1 46.79(5)
S2 Sn1 Pt1 46.70(5)
Pt2 S2 Pt1 83.33(6)
Pt2 S2 Sn1 85.76(6)
Pt1 S2 Sn1 81.28(7)
Pt2 S1 Pt1 83.52(6)
Pt2 S1 Sn1 86.59(6)
Pt1 S1 Sn1 81.89(6)
C321 P3 C311 106.1(4)
C321 P3 C331 103.2(4)
C311 P3 C331 106.5(4)
C321 P3 Pt2 114.2(3)
C311 P3 Pt2 111.4(3)
C331 P3 Pt2 114.6(3)
C421 P4 C431 105.2(4)
C421 P4 C411 105.9(4)
C431 P4 C411 106.0(4)
C421 P4 Pt2 113.6(3)
C431 P4 Pt2 115.8(3)
C411 P4 Pt2 109.6(3)
C111 P1 C131 106.2(4)
C111 P1 C121 106.7(4)
C131 P1 C121 103.1(5)
C111 P1 Pt1 112.4(3)
C131 P1 Pt1 115.3(3)
C121 P1 Pt1 112.5(3)
C221 P2 C211 108.3(4)
C221 P2 C231 103.4(4)
C211 P2 C231 102.6(4)
C221 P2 Pt1 111.6(3)
C211 P2 Pt1 115.0(3)
C231 P2 Pt1 114.9(3)
B6 B1 B7 60.0(6)
B6 B1 B2 106.0(7)
B7 B1 B2 57.1(6)
B6 B1 B5 58.2(6)
B7 B1 B5 105.8(7)
B2 B1 B5 108.0(7)
B6 B1 Sn1 117.1(6)
B7 B1 Sn1 115.7(6)
B2 B1 Sn1 65.6(4)
B5 B1 Sn1 66.0(4)

loop_
_geom_bond_atom_site_label_1
_geom_bond_atom_site_label_2
_geom_bond_distance
C421 C426 1.375(12)
C421 C422 1.387(12)
C421 P4 1.803(9)
C411 C416 1.381(12)
C411 C412 1.386(12)
C411 P4 1.821(8)
C331 C332 1.521(12)
C331 P3 1.827(8)
C431 C332 1.518(12)
C431 P4 1.817(8)
C321 C326 1.380(13)
C321 C322 1.386(13)
C321 P3 1.805(9)
C121 C122 1.361(13)
C121 C126 1.387(14)
C121 P1 1.818(10)
C111 C116 1.381(12)
C111 C112 1.399(12)
C111 P1 1.808(8)
C311 C312 1.382(12)
C311 C316 1.399(12)
C311 P3 1.810(9)
C312 C313 1.374(13)
C231 C132 1.516(13)
C231 P2 1.820(9)
C221 C222 1.374(14)
C221 C226 1.382(13)
C221 P2 1.807(9)
C132 C131 1.510(14)
C212 C211 1.391(12)
C212 C213 1.398(13)
C211 C216 1.382(12)
C211 P2 1.810(9)
C426 C425 1.390(13)
C216 C215 1.384(13)
B3 B8 1.758(13)
B3 B9 1.771(14)
B3 B4 1.878(15)
B3 B2 1.920(15)
B3 Sn1 2.333(9)
C131 P1 1.815(9)
C222 C223 1.396(15)
C116 C115 1.374(12)
C412 C413 1.393(14)
C422 C423 1.381(13)
C316 C315 1.373(13)
C322 C323 1.369(15)
C122 C123 1.399(14)
C115 C114 1.361(13)
C214 C213 1.370(14)
C214 C215 1.387(14)
B4 B10 1.772(14)
B4 B9 1.778(14)
B4 B5 1.909(14)
B4 Sn1 2.321(10)
C112 C113 1.370(14)
C423 C424 1.386(15)
C415 C414 1.378(16)
C415 C416 1.387(13)
C226 C225 1.401(14)
B2 B7 1.749(16)
B2 B8 1.780(14)
B2 B1 1.881(16)
B2 Sn1 2.311(10)
C114 C113 1.373(15)
B5 B6 1.779(14)
B5 B10 1.782(14)
B5 B1 1.886(15)
B5 Sn1 2.323(10)
C313 C314 1.375(15)
B10 B11 1.762(15)
B10 B9 1.774(15)
B10 B6 1.795(15)
C425 C424 1.363(15)
C126 C125 1.375(16)
B9 B11 1.746(14)
B9 B8 1.769(15)
B8 B11 1.752(16)
B8 B7 1.765(15)
B6 B1 1.763(15)
B6 B7 1.766(17)
B6 B11 1.768(15)
C326 C325 1.367(14)
C315 C314 1.362(15)
B7 B11 1.753(15)
B7 B1 1.770(14)
C323 C324 1.386(17)
Cl1 C1 1.749(12)
C224 C225 1.347(16)
C224 C223 1.388(17)
C413 C414 1.347(17)
C124 C125 1.360(18)
C124 C123 1.381(17)
C324 C325 1.368(17)
C1 Cl2 1.745(13)
Cl5 C3 1.712(14)
Cl6 C3 1.693(15)
Cl3 C2 1.754(16)
Cl4 C2 1.636(16)
Pt2 P4 2.259(2)
Pt2 P3 2.261(2)
Pt2 S1 2.360(2)
Pt2 S2 2.368(2)
Pt2 Pt1 3.1544(4)
Pt1 P1 2.259(2)
Pt1 P2 2.261(2)
Pt1 S1 2.377(2)
Pt1 S2 2.377(2)
Pt1 Sn1 3.2280(6)
Sn1 B1 2.328(10)
Sn1 S1 2.545(2)
Sn1 S2 2.574(2)
